data_1564409
loop_
_publ_author_name
'Zheng, Wei'
'Gao, Yan'
'Chen, NianNian'
'Wu, Bing'
'Jia, Dingxian'
'Zhao, Shengxian'

_publ_section_title
;
 Syntheses, crystal structures, and optical properties of polymeric
 iodoargentates containing transition metal-complexes with aromatic
 ligands
;
_journal_name_full 'Inorganica Chimica Acta'
_journal_page_first 119762
_journal_paper_doi 10.1016/j.ica.2020.119762
_journal_volume 510
_journal_year 2020
_chemical_formula_moiety 'C26 H30 Ag5 I7 N6 O2 Zn'
_chemical_formula_sum 'C26 H30 Ag5 I7 N6 O2 Zn'
_chemical_formula_weight 1951.58
_space_group_crystal_system orthorhombic
_space_group_IT_number 19
_space_group_name_Hall 'P 2ac 2ab'
_space_group_name_H-M_alt 'P 21 21 21'
_atom_sites_solution_hydrogens geom
_audit_creation_method SHELXL-2014/7
_cell_angle_alpha 90
_cell_angle_beta 90
_cell_angle_gamma 90
_cell_formula_units_Z 4
_cell_length_a 13.664(3)
_cell_length_b 14.164(3)
_cell_length_c 23.592(5)
_cell_measurement_reflns_used 15735
_cell_measurement_temperature 296(2)
_cell_measurement_theta_max 25.3491
_cell_measurement_theta_min 3.0043
_cell_volume 4565.9(17)
_computing_structure_refinement 'SHELXL-2014/7 (Sheldrick, 2014)'
_diffrn_ambient_temperature 296(2)
_diffrn_detector_area_resol_mean 14.63
_diffrn_measured_fraction_theta_full 0.997
_diffrn_measured_fraction_theta_max 0.997
_diffrn_measurement_device_type 'Rigaku Saturn'
_diffrn_measurement_method \w
_diffrn_radiation_type MoK\a
_diffrn_radiation_wavelength 0.71073
_diffrn_reflns_av_R_equivalents 0.0648
_diffrn_reflns_av_unetI/netI 0.0488
_diffrn_reflns_Laue_measured_fraction_full 0.997
_diffrn_reflns_Laue_measured_fraction_max 0.997
_diffrn_reflns_limit_h_max 16
_diffrn_reflns_limit_h_min -16
_diffrn_reflns_limit_k_max 17
_diffrn_reflns_limit_k_min -17
_diffrn_reflns_limit_l_max 26
_diffrn_reflns_limit_l_min -28
_diffrn_reflns_number 44942
_diffrn_reflns_point_group_measured_fraction_full 0.998
_diffrn_reflns_point_group_measured_fraction_max 0.998
_diffrn_reflns_theta_full 25.242
_diffrn_reflns_theta_max 25.350
_diffrn_reflns_theta_min 3.003
_exptl_absorpt_coefficient_mu 7.383
_exptl_absorpt_correction_T_max 0.3199
_exptl_absorpt_correction_T_min 0.1196
_exptl_absorpt_correction_type multi-scan
_exptl_absorpt_process_details 'Jacobson, R. (1998) Private communication'
_exptl_crystal_colour 'Light yellow'
_exptl_crystal_density_diffrn 2.839
_exptl_crystal_description Block
_exptl_crystal_F_000 3520
_exptl_crystal_size_max 0.500
_exptl_crystal_size_mid 0.400
_exptl_crystal_size_min 0.200
_refine_diff_density_max 0.792
_refine_diff_density_min -0.723
_refine_diff_density_rms 0.143
_refine_ls_abs_structure_details
;
 Refined as an inversion twin.
;
_refine_ls_abs_structure_Flack 0.49(6)
_refine_ls_extinction_coef .
_refine_ls_extinction_method none
_refine_ls_goodness_of_fit_ref 1.158
_refine_ls_hydrogen_treatment constr
_refine_ls_matrix_type full
_refine_ls_number_parameters 379
_refine_ls_number_reflns 8340
_refine_ls_number_restraints 16
_refine_ls_restrained_S_all 1.159
_refine_ls_R_factor_all 0.0853
_refine_ls_R_factor_gt 0.0667
_refine_ls_shift/su_max 0.003
_refine_ls_shift/su_mean 0.000
_refine_ls_structure_factor_coef Fsqd
_refine_ls_weighting_details 'w=1/[\s^2^(Fo^2^)+(0.0361P)^2^+25.1625P] where P=(Fo^2^+2Fc^2^)/3'
_refine_ls_weighting_scheme calc
_refine_ls_wR_factor_gt 0.1184
_refine_ls_wR_factor_ref 0.1245
_reflns_Friedel_coverage 0.800
_reflns_Friedel_fraction_full 0.999
_reflns_Friedel_fraction_max 0.999
_reflns_number_gt 6839
_reflns_number_total 8340
_reflns_threshold_expression 'I > 2\s(I)'
_cod_data_source_file cifofcompound3.cif
_cod_data_source_block SHELXL
_cod_database_code 1564409
_shelx_shelxl_version_number 2014/7
_shelx_space_group_comment
;
The symmetry employed for this shelxl refinement is uniquely defined
by the following loop, which should always be used as a source of
symmetry information in preference to the above space-group names.
They are only intended as comments.
;
_shelx_estimated_absorpt_t_min 0.120
_shelx_estimated_absorpt_t_max 0.320

loop_
_space_group_symop_operation_xyz
'x, y, z'
'-x+1/2, -y, z+1/2'
'x+1/2, -y+1/2, -z'
'-x, y+1/2, -z+1/2'

loop_
_atom_site_label
_atom_site_type_symbol
_atom_site_fract_x
_atom_site_fract_y
_atom_site_fract_z
_atom_site_U_iso_or_equiv
_atom_site_adp_type
_atom_site_occupancy
_atom_site_site_symmetry_order
_atom_site_calc_flag
_atom_site_refinement_flags_posn
_atom_site_refinement_flags_adp
_atom_site_refinement_flags_occupancy
_atom_site_disorder_assembly
_atom_site_disorder_group
Ag1 Ag 0.00415(15) 0.97627(13) 0.25791(8) 0.0760(5) Uani 1 1 d . . . . .
Ag2 Ag 0.14308(17) 0.83918(17) 0.33498(9) 0.0878(7) Uani 1 1 d . . . . .
Ag3 Ag -0.11682(18) 0.84129(17) 0.35222(10) 0.0943(7) Uani 1 1 d . . . . .
Ag4 Ag 0.13854(16) 0.62426(17) 0.29511(10) 0.0901(7) Uani 1 1 d . . . . .
Ag5 Ag -0.12532(17) 0.63550(17) 0.30410(10) 0.0919(7) Uani 1 1 d . . . . .
I1 I 0.00395(12) 0.76924(9) 0.24485(6) 0.0587(3) Uani 1 1 d . . . . .
I2 I 0.19296(11) 1.02667(12) 0.29522(7) 0.0672(4) Uani 1 1 d . . . . .
I3 I -0.17510(11) 1.02240(12) 0.30959(6) 0.0664(4) Uani 1 1 d . . . . .
I4 I -0.01026(12) 1.01928(10) 0.13512(6) 0.0684(4) Uani 1 1 d . . . . .
I5 I 0.03002(11) 0.85473(11) 0.43303(7) 0.0672(4) Uani 1 1 d . . . . .
I6 I 0.30113(13) 0.71475(13) 0.33577(9) 0.0840(5) Uani 1 1 d . . . . .
I7 I -0.27471(13) 0.71970(14) 0.36442(9) 0.0877(6) Uani 1 1 d . . . . .
Zn1 Zn 0.46380(18) 0.64153(17) 0.08143(10) 0.0558(6) Uani 1 1 d . . . . .
O1 O 0.4603(16) 0.5930(15) 0.1640(8) 0.110(4) Uani 1 1 d D . . . .
O2 O 0.5937(16) 0.7171(19) 0.1036(10) 0.131(5) Uani 1 1 d D . . . .
N1 N 0.4701(13) 0.7273(12) 0.0066(7) 0.057(4) Uani 1 1 d . . . . .
N2 N 0.3693(13) 0.7555(13) 0.1018(8) 0.061(5) Uani 1 1 d . . . . .
N3 N 0.3554(13) 0.5453(14) 0.0472(7) 0.061(5) Uani 1 1 d . . . . .
N4 N 0.5508(14) 0.5270(14) 0.0538(7) 0.065(5) Uani 1 1 d . . . . .
N5 N 0.499(2) 0.4824(16) 0.2287(9) 0.110(4) Uani 1 1 d D . . . .
N6 N 0.6997(19) 0.814(2) 0.1445(11) 0.131(5) Uani 1 1 d D . . . .
C1 C 0.525(2) 0.7110(18) -0.0395(9) 0.081(8) Uani 1 1 d . . . . .
H1 H 0.5609 0.6551 -0.0411 0.097 Uiso 1 1 calc R U . . .
C2 C 0.532(2) 0.772(2) -0.0843(8) 0.086(8) Uani 1 1 d . . . . .
H2 H 0.5682 0.7562 -0.1163 0.103 Uiso 1 1 calc R U . . .
C3 C 0.484(3) 0.855(2) -0.0808(14) 0.106(10) Uani 1 1 d . . . . .
H3 H 0.4893 0.8982 -0.1106 0.128 Uiso 1 1 calc R U . . .
C4 C 0.426(2) 0.879(2) -0.0323(13) 0.095(9) Uani 1 1 d . . . . .
H4 H 0.3923 0.9356 -0.0297 0.114 Uiso 1 1 calc R U . . .
C5 C 0.4245(16) 0.8101(15) 0.0121(9) 0.057(6) Uani 1 1 d . . . . .
C6 C 0.3668(15) 0.8254(15) 0.0646(10) 0.056(5) Uani 1 1 d . . . . .
C7 C 0.313(2) 0.9071(19) 0.0752(13) 0.093(9) Uani 1 1 d . . . . .
H7 H 0.3128 0.9557 0.0488 0.112 Uiso 1 1 calc R U . . .
C8 C 0.262(2) 0.916(2) 0.1242(13) 0.098(7) Uani 1 1 d . . . . .
H8 H 0.2274 0.9707 0.1317 0.117 Uiso 1 1 calc R U . . .
C9 C 0.263(2) 0.845(2) 0.1618(14) 0.098(7) Uani 1 1 d . . . . .
H9 H 0.2263 0.8481 0.1950 0.117 Uiso 1 1 calc R U . . .
C10 C 0.3182(17) 0.7681(18) 0.1494(10) 0.075(7) Uani 1 1 d . . . . .
H10 H 0.3210 0.7204 0.1764 0.090 Uiso 1 1 calc R U . . .
C11 C 0.261(2) 0.5613(18) 0.0427(11) 0.080(8) Uani 1 1 d . . . . .
H11 H 0.2359 0.6152 0.0599 0.095 Uiso 1 1 calc R U . . .
C12 C 0.197(2) 0.503(2) 0.0143(13) 0.097(9) Uani 1 1 d . . . . .
H12 H 0.1310 0.5182 0.0108 0.116 Uiso 1 1 calc R U . . .
C13 C 0.233(2) 0.424(3) -0.0080(13) 0.105(11) Uani 1 1 d . . . . .
H13 H 0.1915 0.3825 -0.0263 0.126 Uiso 1 1 calc R U . . .
C14 C 0.326(3) 0.405(2) -0.0049(11) 0.096(10) Uani 1 1 d . . . . .
H14 H 0.3491 0.3501 -0.0222 0.115 Uiso 1 1 calc R U . . .
C15 C 0.3934(18) 0.4639(18) 0.0239(10) 0.069(6) Uani 1 1 d . . . . .
C16 C 0.4999(19) 0.4545(15) 0.0290(9) 0.067(6) Uani 1 1 d . . . . .
C17 C 0.546(2) 0.372(2) 0.0093(14) 0.104(10) Uani 1 1 d . . . . .
H17 H 0.5110 0.3260 -0.0100 0.125 Uiso 1 1 calc R U . . .
C18 C 0.640(3) 0.363(3) 0.0189(14) 0.127(14) Uani 1 1 d . . . . .
H18 H 0.6716 0.3061 0.0103 0.153 Uiso 1 1 calc R U . . .
C19 C 0.695(3) 0.440(3) 0.0427(14) 0.109(11) Uani 1 1 d . . . . .
H19 H 0.7625 0.4375 0.0459 0.131 Uiso 1 1 calc R U . . .
C20 C 0.643(2) 0.515(2) 0.0603(15) 0.111(11) Uani 1 1 d . . . . .
H20 H 0.6775 0.5633 0.0786 0.133 Uiso 1 1 calc R U . . .
C21 C 0.466(2) 0.513(2) 0.1819(11) 0.110(4) Uani 1 1 d D . . . .
H21 H 0.4422 0.4665 0.1575 0.133 Uiso 1 1 calc R U . . .
C22A C 0.485(4) 0.384(2) 0.247(2) 0.110(4) Uani 0.5 1 d D . P . .
C22B C 0.527(4) 0.384(2) 0.239(2) 0.110(4) Uani 0.5 1 d D . P . .
C23 C 0.527(2) 0.5467(16) 0.2715(11) 0.110(4) Uani 1 1 d D . . . .
H23A H 0.5858 0.5780 0.2604 0.166 Uiso 1 1 calc R U . . .
H23B H 0.5372 0.5131 0.3063 0.166 Uiso 1 1 calc R U . . .
H23C H 0.4757 0.5925 0.2768 0.166 Uiso 1 1 calc R U . . .
C24 C 0.636(2) 0.753(3) 0.1420(14) 0.131(5) Uani 1 1 d D . . . .
H24 H 0.6163 0.7306 0.1773 0.158 Uiso 1 1 calc R U . . .
C25A C 0.757(4) 0.846(4) 0.0982(14) 0.131(5) Uani 0.5 1 d D . P . .
C25B C 0.777(4) 0.807(4) 0.1033(16) 0.131(5) Uani 0.5 1 d D . P . .
C26 C 0.734(2) 0.838(3) 0.2002(10) 0.131(5) Uani 1 1 d D . . . .
H26A H 0.6855 0.8765 0.2188 0.197 Uiso 1 1 calc R U . . .
H26B H 0.7940 0.8720 0.1974 0.197 Uiso 1 1 calc R U . . .
H26C H 0.7436 0.7812 0.2217 0.197 Uiso 1 1 calc R U . . .

loop_
_atom_site_aniso_label
_atom_site_aniso_U_11
_atom_site_aniso_U_22
_atom_site_aniso_U_33
_atom_site_aniso_U_23
_atom_site_aniso_U_13
_atom_site_aniso_U_12
Ag1 0.0678(11) 0.0720(11) 0.0881(13) 0.0024(10) 0.0036(11) 0.0058(11)
Ag2 0.0997(16) 0.0801(15) 0.0836(14) -0.0023(12) 0.0076(12) 0.0093(12)
Ag3 0.1017(16) 0.0790(15) 0.1023(17) 0.0050(13) -0.0189(13) -0.0126(13)
Ag4 0.0926(15) 0.0782(15) 0.0995(16) -0.0003(13) -0.0043(13) -0.0152(12)
Ag5 0.0994(15) 0.0734(14) 0.1028(17) 0.0073(13) 0.0154(13) 0.0037(13)
I1 0.0713(9) 0.0444(7) 0.0603(8) -0.0010(6) 0.0031(8) -0.0006(7)
I2 0.0685(9) 0.0586(9) 0.0746(10) 0.0080(8) -0.0055(8) -0.0035(8)
I3 0.0716(9) 0.0569(9) 0.0708(10) 0.0034(8) 0.0114(8) 0.0081(8)
I4 0.0840(10) 0.0636(8) 0.0577(8) -0.0039(7) -0.0007(8) 0.0048(9)
I5 0.0689(10) 0.0642(9) 0.0686(9) 0.0065(8) 0.0022(8) -0.0050(8)
I6 0.0703(10) 0.0765(12) 0.1051(14) -0.0052(10) -0.0085(10) 0.0007(10)
I7 0.0817(12) 0.0775(12) 0.1038(14) -0.0097(11) 0.0180(11) -0.0102(10)
Zn1 0.0647(15) 0.0479(14) 0.0547(14) -0.0053(11) -0.0003(12) -0.0016(12)
O1 0.116(9) 0.129(11) 0.087(8) 0.024(7) 0.006(8) 0.020(9)
O2 0.113(12) 0.154(14) 0.127(12) -0.016(10) -0.022(9) -0.045(10)
N1 0.077(12) 0.049(10) 0.045(10) -0.007(8) -0.003(9) -0.005(10)
N2 0.061(11) 0.061(12) 0.062(12) -0.002(10) 0.007(10) -0.019(9)
N3 0.049(11) 0.077(14) 0.059(11) 0.006(10) 0.006(9) -0.001(10)
N4 0.066(12) 0.069(13) 0.060(11) 0.006(10) 0.000(9) 0.003(11)
N5 0.116(9) 0.129(11) 0.087(8) 0.024(7) 0.006(8) 0.020(9)
N6 0.113(12) 0.154(14) 0.127(12) -0.016(10) -0.022(9) -0.045(10)
C1 0.11(2) 0.078(16) 0.052(14) -0.016(12) -0.006(14) -0.021(17)
C2 0.12(2) 0.12(2) 0.022(11) 0.016(13) 0.013(12) 0.011(19)
C3 0.14(3) 0.075(19) 0.11(2) 0.038(17) -0.01(2) -0.01(2)
C4 0.09(2) 0.11(2) 0.09(2) 0.020(19) 0.005(17) 0.013(18)
C5 0.073(15) 0.045(13) 0.054(13) 0.001(10) 0.001(11) -0.003(11)
C6 0.056(13) 0.047(13) 0.066(14) -0.009(11) -0.003(11) -0.013(10)
C7 0.09(2) 0.065(17) 0.12(2) -0.019(17) -0.010(19) 0.025(15)
C8 0.085(13) 0.100(18) 0.11(2) -0.023(12) 0.029(14) 0.011(14)
C9 0.085(13) 0.100(18) 0.11(2) -0.023(12) 0.029(14) 0.011(14)
C10 0.067(15) 0.079(17) 0.079(17) -0.005(13) 0.039(14) -0.024(14)
C11 0.084(19) 0.069(17) 0.086(19) -0.024(14) 0.015(15) -0.004(15)
C12 0.10(2) 0.08(2) 0.12(2) -0.013(18) -0.024(19) -0.024(18)
C13 0.08(2) 0.13(3) 0.11(2) -0.01(2) -0.019(19) -0.05(2)
C14 0.14(3) 0.067(18) 0.079(19) -0.003(14) -0.03(2) -0.036(19)
C15 0.078(16) 0.063(16) 0.067(15) -0.007(13) 0.016(13) -0.003(13)
C16 0.075(16) 0.060(14) 0.065(14) 0.011(11) 0.013(14) 0.013(14)
C17 0.11(2) 0.068(18) 0.14(3) -0.018(18) -0.03(2) 0.029(18)
C18 0.17(4) 0.10(3) 0.11(3) 0.01(2) -0.03(2) 0.09(3)
C19 0.10(2) 0.12(3) 0.11(3) 0.01(2) 0.02(2) 0.04(2)
C20 0.073(19) 0.09(2) 0.17(3) 0.04(2) 0.01(2) 0.013(18)
C21 0.116(9) 0.129(11) 0.087(8) 0.024(7) 0.006(8) 0.020(9)
C22A 0.116(9) 0.129(11) 0.087(8) 0.024(7) 0.006(8) 0.020(9)
C22B 0.116(9) 0.129(11) 0.087(8) 0.024(7) 0.006(8) 0.020(9)
C23 0.116(9) 0.129(11) 0.087(8) 0.024(7) 0.006(8) 0.020(9)
C24 0.113(12) 0.154(14) 0.127(12) -0.016(10) -0.022(9) -0.045(10)
C25A 0.113(12) 0.154(14) 0.127(12) -0.016(10) -0.022(9) -0.045(10)
C25B 0.113(12) 0.154(14) 0.127(12) -0.016(10) -0.022(9) -0.045(10)
C26 0.113(12) 0.154(14) 0.127(12) -0.016(10) -0.022(9) -0.045(10)

loop_
_atom_type_symbol
_atom_type_description
_atom_type_scat_dispersion_real
_atom_type_scat_dispersion_imag
_atom_type_scat_source
C C 0.0033 0.0016 'International Tables Vol C Tables 4.2.6.8 and 6.1.1.4'
H H 0.0000 0.0000 'International Tables Vol C Tables 4.2.6.8 and 6.1.1.4'
Ag Ag -0.8971 1.1015 'International Tables Vol C Tables 4.2.6.8 and 6.1.1.4'
I I -0.4742 1.8119 'International Tables Vol C Tables 4.2.6.8 and 6.1.1.4'
N N 0.0061 0.0033 'International Tables Vol C Tables 4.2.6.8 and 6.1.1.4'
O O 0.0106 0.0060 'International Tables Vol C Tables 4.2.6.8 and 6.1.1.4'
Zn Zn 0.2839 1.4301 'International Tables Vol C Tables 4.2.6.8 and 6.1.1.4'

loop_
_geom_angle_atom_site_label_1
_geom_angle_atom_site_label_2
_geom_angle_atom_site_label_3
_geom_angle
_geom_angle_site_symmetry_1
_geom_angle_site_symmetry_3
I3 Ag1 I2 127.08(9) . .
I3 Ag1 I1 106.00(8) . .
I2 Ag1 I1 106.58(8) . .
I3 Ag1 I4 108.52(8) . .
I2 Ag1 I4 108.28(8) . .
I1 Ag1 I4 95.86(7) . .
I3 Ag1 Ag4 58.28(7) . 4
I2 Ag1 Ag4 121.77(9) . 4
I1 Ag1 Ag4 128.67(9) . 4
I4 Ag1 Ag4 55.24(6) . 4
I3 Ag1 Ag5 119.44(8) . 4
I2 Ag1 Ag5 58.91(7) . 4
I1 Ag1 Ag5 131.49(9) . 4
I4 Ag1 Ag5 55.64(6) . 4
Ag4 Ag1 Ag5 70.27(7) 4 4
I6 Ag2 I5 118.25(10) . .
I6 Ag2 I2 113.54(10) . .
I5 Ag2 I2 109.04(9) . .
I6 Ag2 I1 106.56(9) . .
I5 Ag2 I1 105.14(9) . .
I2 Ag2 I1 102.76(8) . .
I5 Ag3 I7 122.24(10) . .
I5 Ag3 I3 112.36(9) . .
I7 Ag3 I3 112.06(10) . .
I5 Ag3 I1 101.15(9) . .
I7 Ag3 I1 106.61(9) . .
I3 Ag3 I1 98.70(8) . .
I6 Ag4 I4 123.04(10) . 4_545
I6 Ag4 I3 113.02(9) . 4_545
I4 Ag4 I3 109.91(9) 4_545 4_545
I6 Ag4 I1 108.38(9) . .
I4 Ag4 I1 102.12(8) 4_545 .
I3 Ag4 I1 96.27(8) 4_545 .
I6 Ag4 Ag1 163.87(11) . 4_545
I4 Ag4 Ag1 59.55(6) 4_545 4_545
I3 Ag4 Ag1 55.49(6) 4_545 4_545
I1 Ag4 Ag1 85.32(7) . 4_545
I7 Ag5 I4 117.96(10) . 4_545
I7 Ag5 I1 114.25(10) . .
I4 Ag5 I1 102.68(8) 4_545 .
I7 Ag5 I2 113.79(10) . 4_545
I4 Ag5 I2 107.44(9) 4_545 4_545
I1 Ag5 I2 98.45(8) . 4_545
I7 Ag5 Ag1 159.33(10) . 4_545
I4 Ag5 Ag1 58.80(7) 4_545 4_545
I1 Ag5 Ag1 85.69(7) . 4_545
I2 Ag5 Ag1 54.80(6) 4_545 4_545
Ag5 I1 Ag1 126.22(8) . .
Ag5 I1 Ag4 74.91(7) . .
Ag1 I1 Ag4 129.69(8) . .
Ag5 I1 Ag2 104.75(8) . .
Ag1 I1 Ag2 66.39(7) . .
Ag4 I1 Ag2 63.92(7) . .
Ag5 I1 Ag3 61.21(7) . .
Ag1 I1 Ag3 66.38(6) . .
Ag4 I1 Ag3 102.83(7) . .
Ag2 I1 Ag3 70.22(7) . .
Ag1 I2 Ag2 69.73(7) . .
Ag1 I2 Ag5 66.29(7) . 4
Ag2 I2 Ag5 131.42(9) . 4
Ag1 I3 Ag3 72.69(7) . .
Ag1 I3 Ag4 66.23(7) . 4
Ag3 I3 Ag4 134.02(9) . 4
Ag4 I4 Ag5 78.88(7) 4 4
Ag4 I4 Ag1 65.21(7) 4 .
Ag5 I4 Ag1 65.55(7) 4 .
Ag3 I5 Ag2 79.94(8) . .
Ag4 I6 Ag2 70.43(8) . .
Ag5 I7 Ag3 68.88(9) . .
O1 Zn1 N4 92.8(8) . .
O1 Zn1 N2 91.5(8) . .
N4 Zn1 N2 174.6(7) . .
O1 Zn1 O2 87.4(9) . .
N4 Zn1 O2 89.6(9) . .
N2 Zn1 O2 94.0(8) . .
O1 Zn1 N1 164.9(8) . .
N4 Zn1 N1 99.1(7) . .
N2 Zn1 N1 77.3(7) . .
O2 Zn1 N1 83.4(8) . .
O1 Zn1 N3 97.3(8) . .
N4 Zn1 N3 77.7(7) . .
N2 Zn1 N3 98.5(7) . .
O2 Zn1 N3 166.6(8) . .
N1 Zn1 N3 94.4(6) . .
C21 O1 Zn1 130(2) . .
C24 O2 Zn1 143(2) . .
C5 N1 C1 119.4(19) . .
C5 N1 Zn1 113.5(14) . .
C1 N1 Zn1 126.3(16) . .
C6 N2 C10 116(2) . .
C6 N2 Zn1 115.8(15) . .
C10 N2 Zn1 127.6(17) . .
C11 N3 C15 119(2) . .
C11 N3 Zn1 126.3(17) . .
C15 N3 Zn1 114.7(15) . .
C20 N4 C16 117(2) . .
C20 N4 Zn1 128(2) . .
C16 N4 Zn1 115.0(15) . .
C21 N5 C23 120(2) . .
C21 N5 C22A 122(3) . .
C23 N5 C22A 116(2) . .
C21 N5 C22B 124(3) . .
C23 N5 C22B 115(2) . .
C22A N5 C22B 23.8(11) . .
C24 N6 C25A 125(3) . .
C24 N6 C26 116(3) . .
C25A N6 C26 117(2) . .
C24 N6 C25B 116(4) . .
C25A N6 C25B 25.6(12) . .
C26 N6 C25B 113(2) . .
N1 C1 C2 124(3) . .
N1 C1 H1 118.2 . .
C2 C1 H1 118.2 . .
C3 C2 C1 118(3) . .
C3 C2 H2 120.9 . .
C1 C2 H2 120.9 . .
C2 C3 C4 121(3) . .
C2 C3 H3 119.4 . .
C4 C3 H3 119.4 . .
C5 C4 C3 116(3) . .
C5 C4 H4 122.1 . .
C3 C4 H4 122.1 . .
N1 C5 C4 121(2) . .
N1 C5 C6 117.2(18) . .
C4 C5 C6 121(2) . .
N2 C6 C7 121(2) . .
N2 C6 C5 115.5(19) . .
C7 C6 C5 123(2) . .
C8 C7 C6 120(3) . .
C8 C7 H7 120.0 . .
C6 C7 H7 120.0 . .
C9 C8 C7 120(3) . .
C9 C8 H8 120.2 . .
C7 C8 H8 120.2 . .
C8 C9 C10 117(3) . .
C8 C9 H9 121.3 . .
C10 C9 H9 121.3 . .
N2 C10 C9 125(3) . .
N2 C10 H10 117.3 . .
C9 C10 H10 117.3 . .
N3 C11 C12 124(3) . .
N3 C11 H11 118.0 . .
C12 C11 H11 118.0 . .
C13 C12 C11 117(3) . .
C13 C12 H12 121.4 . .
C11 C12 H12 121.4 . .
C14 C13 C12 121(3) . .
C14 C13 H13 119.3 . .
C12 C13 H13 119.3 . .
C13 C14 C15 122(3) . .
C13 C14 H14 118.9 . .
C15 C14 H14 118.9 . .
N3 C15 C14 116(2) . .
N3 C15 C16 115(2) . .
C14 C15 C16 129(3) . .
N4 C16 C17 122(3) . .
N4 C16 C15 118(2) . .
C17 C16 C15 120(3) . .
C18 C17 C16 118(3) . .
C18 C17 H17 121.1 . .
C16 C17 H17 121.1 . .
C17 C18 C19 120(3) . .
C17 C18 H18 120.1 . .
C19 C18 H18 120.1 . .
C20 C19 C18 117(3) . .
C20 C19 H19 121.5 . .
C18 C19 H19 121.5 . .
N4 C20 C19 125(4) . .
N4 C20 H20 117.3 . .
C19 C20 H20 117.3 . .
O1 C21 N5 130(3) . .
O1 C21 H21 115.0 . .
N5 C21 H21 115.0 . .
C22B C22A N5 78(3) . .
C22A C22B N5 78(3) . .
N5 C23 H23A 109.5 . .
N5 C23 H23B 109.5 . .
H23A C23 H23B 109.5 . .
N5 C23 H23C 109.5 . .
H23A C23 H23C 109.5 . .
H23B C23 H23C 109.5 . .
O2 C24 N6 133(4) . .
O2 C24 H24 113.5 . .
N6 C24 H24 113.5 . .
C25B C25A N6 79(3) . .
C25A C25B N6 75(3) . .
N6 C26 H26A 109.5 . .
N6 C26 H26B 109.5 . .
H26A C26 H26B 109.5 . .
N6 C26 H26C 109.5 . .
H26A C26 H26C 109.5 . .
H26B C26 H26C 109.5 . .

loop_
_geom_bond_atom_site_label_1
_geom_bond_atom_site_label_2
_geom_bond_distance
_geom_bond_site_symmetry_2
Ag1 I3 2.813(3) .
Ag1 I2 2.818(3) .
Ag1 I1 2.949(2) .
Ag1 I4 2.967(3) .
Ag1 Ag4 3.124(3) 4
Ag1 Ag5 3.157(3) 4
Ag2 I6 2.787(3) .
Ag2 I5 2.790(3) .
Ag2 I2 2.898(3) .
Ag2 I1 3.019(3) .
Ag3 I5 2.774(3) .
Ag3 I7 2.775(3) .
Ag3 I3 2.868(3) .
Ag3 I1 3.191(3) .
Ag4 I6 2.738(3) .
Ag4 I4 2.827(3) 4_545
Ag4 I3 2.904(3) 4_545
Ag4 I1 3.001(3) .
Ag4 Ag1 3.124(3) 4_545
Ag5 I7 2.759(3) .
Ag5 I4 2.863(3) 4_545
Ag5 I1 2.943(3) .
Ag5 I2 2.953(3) 4_545
Ag5 Ag1 3.157(3) 4_545
I2 Ag5 2.953(3) 4
I3 Ag4 2.904(3) 4
I4 Ag4 2.827(3) 4
I4 Ag5 2.863(3) 4
Zn1 O1 2.066(19) .
Zn1 N4 2.114(19) .
Zn1 N2 2.122(19) .
Zn1 O2 2.14(2) .
Zn1 N1 2.145(16) .
Zn1 N3 2.169(19) .
O1 C21 1.22(2) .
O2 C24 1.19(2) .
N1 C5 1.33(3) .
N1 C1 1.34(3) .
N2 C6 1.32(3) .
N2 C10 1.34(3) .
N3 C11 1.31(3) .
N3 C15 1.38(3) .
N4 C20 1.28(3) .
N4 C16 1.37(3) .
N5 C21 1.27(2) .
N5 C23 1.41(2) .
N5 C22A 1.47(2) .
N5 C22B 1.47(2) .
N6 C24 1.23(2) .
N6 C25A 1.42(3) .
N6 C26 1.43(2) .
N6 C25B 1.45(3) .
C1 C2 1.37(3) .
C1 H1 0.9300 .
C2 C3 1.35(4) .
C2 H2 0.9300 .
C3 C4 1.43(4) .
C3 H3 0.9300 .
C4 C5 1.43(3) .
C4 H4 0.9300 .
C5 C6 1.48(3) .
C6 C7 1.39(3) .
C7 C8 1.36(4) .
C7 H7 0.9300 .
C8 C9 1.34(4) .
C8 H8 0.9300 .
C9 C10 1.36(4) .
C9 H9 0.9300 .
C10 H10 0.9300 .
C11 C12 1.38(3) .
C11 H11 0.9300 .
C12 C13 1.33(4) .
C12 H12 0.9300 .
C13 C14 1.30(4) .
C13 H13 0.9300 .
C14 C15 1.42(3) .
C14 H14 0.9300 .
C15 C16 1.47(3) .
C16 C17 1.40(3) .
C17 C18 1.32(4) .
C17 H17 0.9300 .
C18 C19 1.44(5) .
C18 H18 0.9300 .
C19 C20 1.35(4) .
C19 H19 0.9300 .
C20 H20 0.9300 .
C21 H21 0.9300 .
C22A C22B 0.61(3) .
C23 H23A 0.9600 .
C23 H23B 0.9600 .
C23 H23C 0.9600 .
C24 H24 0.9300 .
C25A C25B 0.64(3) .
C26 H26A 0.9600 .
C26 H26B 0.9600 .
C26 H26C 0.9600 .

loop_
_geom_torsion_atom_site_label_1
_geom_torsion_atom_site_label_2
_geom_torsion_atom_site_label_3
_geom_torsion_atom_site_label_4
_geom_torsion
_geom_torsion_site_symmetry_1
_geom_torsion_site_symmetry_2
_geom_torsion_site_symmetry_3
_geom_torsion_site_symmetry_4
C5 N1 C1 C2 -5(4) . . . .
Zn1 N1 C1 C2 -174.9(19) . . . .
N1 C1 C2 C3 3(4) . . . .
C1 C2 C3 C4 -1(5) . . . .
C2 C3 C4 C5 1(5) . . . .
C1 N1 C5 C4 5(3) . . . .
Zn1 N1 C5 C4 176.0(19) . . . .
C1 N1 C5 C6 -178.4(19) . . . .
Zn1 N1 C5 C6 -8(2) . . . .
C3 C4 C5 N1 -3(4) . . . .
C3 C4 C5 C6 -180(2) . . . .
C10 N2 C6 C7 0(3) . . . .
Zn1 N2 C6 C7 -175.1(18) . . . .
C10 N2 C6 C5 179.7(19) . . . .
Zn1 N2 C6 C5 5(2) . . . .
N1 C5 C6 N2 2(3) . . . .
C4 C5 C6 N2 179(2) . . . .
N1 C5 C6 C7 -178(2) . . . .
C4 C5 C6 C7 -2(4) . . . .
N2 C6 C7 C8 0(4) . . . .
C5 C6 C7 C8 180(2) . . . .
C6 C7 C8 C9 -1(5) . . . .
C7 C8 C9 C10 3(5) . . . .
C6 N2 C10 C9 2(4) . . . .
Zn1 N2 C10 C9 176(2) . . . .
C8 C9 C10 N2 -3(5) . . . .
C15 N3 C11 C12 -3(4) . . . .
Zn1 N3 C11 C12 171(2) . . . .
N3 C11 C12 C13 3(5) . . . .
C11 C12 C13 C14 -2(5) . . . .
C12 C13 C14 C15 2(5) . . . .
C11 N3 C15 C14 2(3) . . . .
Zn1 N3 C15 C14 -172.6(17) . . . .
C11 N3 C15 C16 178(2) . . . .
Zn1 N3 C15 C16 3(3) . . . .
C13 C14 C15 N3 -2(4) . . . .
C13 C14 C15 C16 -177(3) . . . .
C20 N4 C16 C17 -3(4) . . . .
Zn1 N4 C16 C17 -179(2) . . . .
C20 N4 C16 C15 177(2) . . . .
Zn1 N4 C16 C15 0(2) . . . .
N3 C15 C16 N4 -2(3) . . . .
C14 C15 C16 N4 173(2) . . . .
N3 C15 C16 C17 177(2) . . . .
C14 C15 C16 C17 -8(4) . . . .
N4 C16 C17 C18 5(4) . . . .
C15 C16 C17 C18 -174(3) . . . .
C16 C17 C18 C19 -7(5) . . . .
C17 C18 C19 C20 8(5) . . . .
C16 N4 C20 C19 3(4) . . . .
Zn1 N4 C20 C19 179(2) . . . .
C18 C19 C20 N4 -5(5) . . . .
Zn1 O1 C21 N5 151(3) . . . .
C23 N5 C21 O1 7(6) . . . .
C22A N5 C21 O1 170(4) . . . .
C22B N5 C21 O1 -161(4) . . . .
C21 N5 C22A C22B 102(9) . . . .
C23 N5 C22A C22B -94(7) . . . .
C21 N5 C22B C22A -94(9) . . . .
C23 N5 C22B C22A 97(7) . . . .
Zn1 O2 C24 N6 -159(4) . . . .
C25A N6 C24 O2 -14(8) . . . .
C26 N6 C24 O2 -179(4) . . . .
C25B N6 C24 O2 -42(7) . . . .
C24 N6 C25A C25B -76(10) . . . .
C26 N6 C25A C25B 89(7) . . . .
C24 N6 C25B C25A 118(9) . . . .
C26 N6 C25B C25A -104(7) . . . .
